data_7104508
loop_
_publ_author_name
'Shi, Baolu'
'Blake, Alexander J'
'Campbell, Ian B'
'Judkins, Brian D'
'Moody, Christopher J'

_publ_section_title
;
 The rhodium carbene route to oxazoles: a remarkable catalyst effect.
;
_journal_issue 22
_journal_name_full 'Chemical communications (Cambridge, England)'
_journal_page_first 3291
_journal_page_last 3293
_journal_paper_doi 10.1039/b903878g
_journal_volume 34
_journal_year 2009
_chemical_formula_moiety 'C14 H14 N O4 P S'
_chemical_formula_sum 'C14 H14 N O4 P S'
_chemical_formula_weight 323.29
_chemical_name_systematic
;
?
;
_space_group_IT_number 14
_symmetry_cell_setting monoclinic
_symmetry_space_group_name_Hall '-P 2ybc'
_symmetry_space_group_name_H-M 'P 1 21/c 1'
_atom_sites_solution_hydrogens 'sp2-bound methyl group from delta-F; others placed geometrically'
_atom_sites_solution_primary direct
_audit_creation_method 'enCIFer editing of SHELXL97 CIF output'
_cell_angle_alpha 90.00
_cell_angle_beta 107.171(2)
_cell_angle_gamma 90.00
_cell_formula_units_Z 4
_cell_length_a 20.561(2)
_cell_length_b 5.7605(6)
_cell_length_c 12.8043(12)
_cell_measurement_reflns_used 2770
_cell_measurement_temperature 150(2)
_cell_measurement_theta_max 26.7
_cell_measurement_theta_min 3.2
_cell_volume 1449.0(2)
_computing_cell_refinement 'Bruker SAINT version 6.36A (Bruker, 2000)'
_computing_data_collection 'Bruker SMART version 5.625 (Bruker, 2001)'
_computing_data_reduction 'Bruker SAINT; Bruker SHELXTL (Bruker, 2001)'
_computing_publication_material 'enCIFer (Allen et al., 2004); PLATON (Spek, 2003)'
_computing_structure_refinement 'SHELXL97 (Sheldrick, 1997)'
_computing_structure_solution 'SHELXS97 (Sheldrick, 1990)'
_diffrn_ambient_temperature 150(2)
_diffrn_measured_fraction_theta_full 0.996
_diffrn_measured_fraction_theta_max 0.996
_diffrn_measurement_device_type 'Bruker SMART APEX CCD area detector'
_diffrn_measurement_method omega
_diffrn_radiation_monochromator graphite
_diffrn_radiation_source 'normal-focus sealed tube'
_diffrn_radiation_type MoK\a
_diffrn_radiation_wavelength 0.71073
_diffrn_reflns_av_R_equivalents 0.048
_diffrn_reflns_av_sigmaI/netI 0.035
_diffrn_reflns_limit_h_max 26
_diffrn_reflns_limit_h_min -26
_diffrn_reflns_limit_k_max 7
_diffrn_reflns_limit_k_min -7
_diffrn_reflns_limit_l_max 16
_diffrn_reflns_limit_l_min -16
_diffrn_reflns_number 12932
_diffrn_reflns_theta_full 27.50
_diffrn_reflns_theta_max 27.51
_diffrn_reflns_theta_min 2.07
_diffrn_standards_decay_% 0
_diffrn_standards_number 0
_exptl_absorpt_coefficient_mu 0.348
_exptl_absorpt_correction_type none
_exptl_crystal_colour colourless
_exptl_crystal_density_diffrn 1.482
_exptl_crystal_density_method 'not measured'
_exptl_crystal_description column
_exptl_crystal_F_000 672
_exptl_crystal_size_max 0.50
_exptl_crystal_size_mid 0.19
_exptl_crystal_size_min 0.10
_refine_diff_density_max 0.39
_refine_diff_density_min -0.26
_refine_diff_density_rms 0.05
_refine_ls_extinction_method none
_refine_ls_goodness_of_fit_ref 1.04
_refine_ls_hydrogen_treatment 'rigid rotor; riding model'
_refine_ls_matrix_type full
_refine_ls_number_parameters 210
_refine_ls_number_reflns 3328
_refine_ls_number_restraints 74
_refine_ls_restrained_S_all 1.05
_refine_ls_R_factor_all 0.0427
_refine_ls_R_factor_gt 0.0370
_refine_ls_shift/su_max 0.002
_refine_ls_shift/su_mean 0.000
_refine_ls_structure_factor_coef Fsqd
_refine_ls_weighting_details 'calc w=1/[\s^2^(Fo^2^)+(0.062P)^2^+0.182P] where P=(Fo^2^+2Fc^2^)/3'
_refine_ls_weighting_scheme calc
_refine_ls_wR_factor_gt 0.102
_refine_ls_wR_factor_ref 0.106
_reflns_number_gt 2903
_reflns_number_total 3328
_reflns_threshold_expression I>2\s(I)
_cod_data_source_file b903878g.txt
_cod_data_source_block thinpo
_cod_original_sg_symbol_H-M 'P 21/c'
_cod_database_code 7104508

loop_
_symmetry_equiv_pos_as_xyz
'x, y, z'
'-x, y+1/2, -z+1/2'
'-x, -y, -z'
'x, -y-1/2, z-1/2'

loop_
_atom_site_label
_atom_site_type_symbol
_atom_site_fract_x
_atom_site_fract_y
_atom_site_fract_z
_atom_site_U_iso_or_equiv
_atom_site_adp_type
_atom_site_occupancy
_atom_site_symmetry_multiplicity
_atom_site_calc_flag
_atom_site_refinement_flags
_atom_site_disorder_assembly
_atom_site_disorder_group
O1 O 0.22131(5) 1.03231(18) -0.00415(8) 0.0270(2) Uani 1 1 d U . .
C2 C 0.27116(7) 0.9602(3) -0.04584(11) 0.0257(3) Uani 1 1 d U A .
N3 N 0.27524(7) 1.0751(2) -0.13066(10) 0.0308(3) Uani 1 1 d U . .
C4 C 0.22428(8) 1.2419(3) -0.14827(12) 0.0290(3) Uani 1 1 d U . .
C5 C 0.19135(8) 1.2161(3) -0.07163(12) 0.0274(3) Uani 1 1 d U . .
C6 C 0.31302(7) 0.7659(3) 0.00559(12) 0.0264(3) Uani 1 1 d DU . .
C7 C 0.31404(15) 0.6443(5) 0.0930(3) 0.0292(6) Uani 0.726(2) 1 d PDU A 1
H7 H 0.2838 0.6763 0.1347 0.035 Uiso 0.726(2) 1 calc PR A 1
C7' C 0.3616(4) 0.6495(12) -0.0194(7) 0.0357(16) Uani 0.274(2) 1 d PDU A 2
H7' H 0.3737 0.6974 -0.0822 0.043 Uiso 0.274(2) 1 calc PR A 2
C8 C 0.36398(7) 0.4582(3) 0.12246(14) 0.0319(3) Uani 1 1 d DU . .
C9 C 0.38179(9) 0.2950(3) 0.20698(14) 0.0375(4) Uani 1 1 d U A .
H9 H 0.3599 0.2950 0.2628 0.045 Uiso 1 1 calc R . .
C10 C 0.43159(9) 0.1341(3) 0.20809(14) 0.0379(4) Uani 1 1 d U . .
H10 H 0.4441 0.0225 0.2652 0.045 Uiso 1 1 calc R A .
C11 C 0.46398(9) 0.1330(3) 0.12613(14) 0.0357(4) Uani 1 1 d U A .
H11 H 0.4982 0.0207 0.1285 0.043 Uiso 1 1 calc R . .
C12 C 0.44722(8) 0.2909(3) 0.04280(13) 0.0335(3) Uani 1 1 d U . .
H12 H 0.4691 0.2882 -0.0129 0.040 Uiso 1 1 calc R A .
C13 C 0.39725(8) 0.4565(3) 0.04114(12) 0.0295(3) Uani 1 1 d DU A .
S14 S 0.37179(3) 0.66946(11) -0.06003(6) 0.0286(2) Uani 0.726(2) 1 d PDU A 1
S14' S 0.30472(10) 0.6528(3) 0.13326(17) 0.0274(5) Uani 0.274(2) 1 d PDU A 2
P15 P 0.11969(2) 1.35877(7) -0.05237(3) 0.02980(13) Uani 1 1 d U . .
O16 O 0.09038(6) 1.5224(2) -0.14051(10) 0.0424(3) Uani 1 1 d U . .
O17 O 0.06909(5) 1.16554(19) -0.03664(9) 0.0330(3) Uani 1 1 d U . .
C18 C 0.02849(9) 1.0417(3) -0.13251(14) 0.0386(4) Uani 1 1 d U . .
H18A H -0.0003 0.9275 -0.1106 0.058 Uiso 1 1 calc R . .
H18B H 0.0586 0.9619 -0.1675 0.058 Uiso 1 1 calc R . .
H18C H -0.0003 1.1521 -0.1841 0.058 Uiso 1 1 calc R . .
O19 O 0.14703(6) 1.4593(2) 0.06634(9) 0.0377(3) Uani 1 1 d U . .
C20 C 0.10236(10) 1.5883(4) 0.11311(15) 0.0482(5) Uani 1 1 d U . .
H20A H 0.1275 1.6377 0.1873 0.072 Uiso 1 1 calc R . .
H20B H 0.0641 1.4896 0.1159 0.072 Uiso 1 1 calc R . .
H20C H 0.0851 1.7251 0.0680 0.072 Uiso 1 1 calc R . .
C21 C 0.21298(9) 1.4141(3) -0.23841(14) 0.0403(4) Uani 1 1 d U . .
H21A H 0.1651 1.4624 -0.2612 0.060 Uiso 1 1 calc R . .
H21B H 0.2243 1.3436 -0.3005 0.060 Uiso 1 1 calc R . .
H21C H 0.2421 1.5498 -0.2129 0.060 Uiso 1 1 calc R . .

loop_
_atom_site_aniso_label
_atom_site_aniso_U_11
_atom_site_aniso_U_22
_atom_site_aniso_U_33
_atom_site_aniso_U_23
_atom_site_aniso_U_13
_atom_site_aniso_U_12
O1 0.0286(5) 0.0258(5) 0.0276(5) 0.0024(4) 0.0099(4) 0.0073(4)
C2 0.0249(7) 0.0252(7) 0.0274(7) -0.0052(6) 0.0082(6) -0.0003(5)
N3 0.0327(7) 0.0301(7) 0.0305(7) -0.0010(5) 0.0106(5) -0.0009(5)
C4 0.0314(8) 0.0254(7) 0.0275(7) -0.0006(6) 0.0046(6) -0.0019(6)
C5 0.0296(7) 0.0224(7) 0.0281(7) 0.0010(6) 0.0050(6) 0.0050(6)
C6 0.0244(7) 0.0243(7) 0.0310(7) -0.0043(6) 0.0087(6) 0.0008(6)
C7 0.0259(13) 0.0301(12) 0.0350(16) -0.0077(12) 0.0144(12) 0.0001(9)
C7' 0.038(4) 0.039(4) 0.035(4) -0.001(3) 0.017(3) -0.002(3)
C8 0.0242(7) 0.0257(8) 0.0457(9) -0.0092(6) 0.0103(7) -0.0020(6)
C9 0.0396(9) 0.0340(8) 0.0432(9) -0.0069(7) 0.0188(8) -0.0069(7)
C10 0.0434(10) 0.0294(8) 0.0366(9) 0.0020(7) 0.0053(7) -0.0013(7)
C11 0.0316(8) 0.0273(8) 0.0446(9) -0.0061(7) 0.0058(7) 0.0071(6)
C12 0.0330(8) 0.0311(8) 0.0373(8) -0.0066(7) 0.0120(7) 0.0026(6)
C13 0.0272(7) 0.0250(7) 0.0329(8) -0.0031(6) 0.0034(6) -0.0002(6)
S14 0.0297(3) 0.0289(3) 0.0305(4) 0.0001(2) 0.0138(3) 0.0069(2)
S14' 0.0259(8) 0.0244(8) 0.0330(11) 0.0014(7) 0.0106(7) 0.0062(5)
P15 0.0301(2) 0.0253(2) 0.0308(2) -0.00201(15) 0.00384(17) 0.00806(15)
O16 0.0458(7) 0.0311(6) 0.0440(7) 0.0047(5) 0.0037(5) 0.0131(5)
O17 0.0308(6) 0.0337(6) 0.0335(6) -0.0044(5) 0.0078(5) 0.0048(4)
C18 0.0396(9) 0.0318(9) 0.0426(9) -0.0112(7) 0.0094(7) 0.0008(7)
O19 0.0345(6) 0.0382(7) 0.0360(6) -0.0106(5) 0.0036(5) 0.0092(5)
C20 0.0496(11) 0.0493(11) 0.0445(10) -0.0160(8) 0.0121(9) 0.0124(9)
C21 0.0457(10) 0.0373(9) 0.0351(9) 0.0091(7) 0.0075(7) -0.0019(8)

loop_
_atom_type_symbol
_atom_type_description
_atom_type_scat_dispersion_real
_atom_type_scat_dispersion_imag
_atom_type_scat_source
C C 0.0033 0.0016 'International Tables Vol C Tables 4.2.6.8 and 6.1.1.4'
H H 0.0000 0.0000 'International Tables Vol C Tables 4.2.6.8 and 6.1.1.4'
N N 0.0061 0.0033 'International Tables Vol C Tables 4.2.6.8 and 6.1.1.4'
O O 0.0106 0.0060 'International Tables Vol C Tables 4.2.6.8 and 6.1.1.4'
P P 0.1023 0.0942 'International Tables Vol C Tables 4.2.6.8 and 6.1.1.4'
S S 0.1246 0.1234 'International Tables Vol C Tables 4.2.6.8 and 6.1.1.4'

loop_
_geom_angle_atom_site_label_1
_geom_angle_atom_site_label_2
_geom_angle_atom_site_label_3
_geom_angle
_geom_angle_site_symmetry_1
_geom_angle_site_symmetry_3
_geom_angle_publ_flag
C2 O1 C5 103.70(11) . . ?
N3 C2 O1 114.70(13) . . ?
N3 C2 C6 126.86(14) . . ?
O1 C2 C6 118.44(13) . . ?
C2 N3 C4 104.89(13) . . ?
C5 C4 N3 108.68(13) . . ?
C5 C4 C21 129.67(15) . . ?
N3 C4 C21 121.64(14) . . ?
C4 C5 O1 108.02(13) . . ?
C4 C5 P15 131.72(12) . . ?
O1 C5 P15 120.15(10) . . ?
C7 C6 C2 131.10(17) . . ?
C7' C6 C2 132.4(4) . . ?
C7 C6 S14 113.50(16) . . ?
C2 C6 S14 115.39(11) . . ?
C7' C6 S14' 108.4(4) . . ?
C2 C6 S14' 119.11(12) . . ?
C6 C7 C8 116.5(2) . . ?
C6 C7 H7 121.8 . . ?
C8 C7 H7 121.8 . . ?
C6 C7' C13 124.7(7) . . ?
C6 C7' H7' 117.7 . . ?
C13 C7' H7' 117.7 . . ?
C9 C8 C13 119.70(14) . . ?
C9 C8 C7 134.42(19) . . ?
C13 C8 C7 105.87(19) . . ?
C9 C8 S14' 114.39(14) . . ?
C13 C8 S14' 125.84(15) . . ?
C10 C9 C8 118.97(15) . . ?
C10 C9 H9 120.5 . . ?
C8 C9 H9 120.5 . . ?
C9 C10 C11 120.79(15) . . ?
C9 C10 H10 119.6 . . ?
C11 C10 H10 119.6 . . ?
C12 C11 C10 121.10(15) . . ?
C12 C11 H11 119.4 . . ?
C10 C11 H11 119.4 . . ?
C11 C12 C13 118.75(15) . . ?
C11 C12 H12 120.6 . . ?
C13 C12 H12 120.6 . . ?
C12 C13 C8 120.68(14) . . ?
C8 C13 C7' 96.4(4) . . ?
C12 C13 S14 123.23(13) . . ?
C8 C13 S14 116.08(12) . . ?
C13 S14 C6 88.01(8) . . ?
C8 S14' C6 84.42(12) . . ?
O16 P15 O19 117.38(7) . . ?
O16 P15 O17 114.71(7) . . ?
O19 P15 O17 101.43(7) . . ?
O16 P15 C5 111.35(7) . . ?
O19 P15 C5 103.42(6) . . ?
O17 P15 C5 107.35(7) . . ?
C18 O17 P15 118.38(10) . . ?
O17 C18 H18A 109.5 . . ?
O17 C18 H18B 109.5 . . ?
H18A C18 H18B 109.5 . . ?
O17 C18 H18C 109.5 . . ?
H18A C18 H18C 109.5 . . ?
H18B C18 H18C 109.5 . . ?
C20 O19 P15 120.20(11) . . ?
O19 C20 H20A 109.5 . . ?
O19 C20 H20B 109.5 . . ?
H20A C20 H20B 109.5 . . ?
O19 C20 H20C 109.5 . . ?
H20A C20 H20C 109.5 . . ?
H20B C20 H20C 109.5 . . ?
C4 C21 H21A 109.5 . . ?
C4 C21 H21B 109.5 . . ?
H21A C21 H21B 109.5 . . ?
C4 C21 H21C 109.5 . . ?
H21A C21 H21C 109.5 . . ?
H21B C21 H21C 109.5 . . ?

loop_
_geom_bond_atom_site_label_1
_geom_bond_atom_site_label_2
_geom_bond_distance
_geom_bond_site_symmetry_2
_geom_bond_publ_flag
O1 C2 1.3531(17) . ?
O1 C5 1.3901(17) . ?
C2 N3 1.2956(19) . ?
C2 C6 1.446(2) . ?
N3 C4 1.390(2) . ?
C4 C5 1.355(2) . ?
C4 C21 1.487(2) . ?
C5 P15 1.7669(15) . ?
C6 C7 1.315(4) . ?
C6 C7' 1.318(7) . ?
C6 S14 1.7534(15) . ?
C6 S14' 1.814(2) . ?
C7 C8 1.455(3) . ?
C7 H7 0.9500 . ?
C7' C13 1.428(6) . ?
C7' H7' 0.9500 . ?
C8 C9 1.398(2) . ?
C8 C13 1.405(2) . ?
C8 S14' 1.691(2) . ?
C9 C10 1.378(2) . ?
C9 H9 0.9500 . ?
C10 C11 1.399(3) . ?
C10 H10 0.9500 . ?
C11 C12 1.367(2) . ?
C11 H11 0.9500 . ?
C12 C13 1.398(2) . ?
C12 H12 0.9500 . ?
C13 S14 1.7482(17) . ?
P15 O16 1.4574(12) . ?
P15 O19 1.5676(11) . ?
P15 O17 1.5766(12) . ?
O17 C18 1.4517(19) . ?
C18 H18A 0.9800 . ?
C18 H18B 0.9800 . ?
C18 H18C 0.9800 . ?
O19 C20 1.442(2) . ?
C20 H20A 0.9800 . ?
C20 H20B 0.9800 . ?
C20 H20C 0.9800 . ?
C21 H21A 0.9800 . ?
C21 H21B 0.9800 . ?
C21 H21C 0.9800 . ?

loop_
_geom_torsion_atom_site_label_1
_geom_torsion_atom_site_label_2
_geom_torsion_atom_site_label_3
_geom_torsion_atom_site_label_4
_geom_torsion
_geom_torsion_site_symmetry_1
_geom_torsion_site_symmetry_2
_geom_torsion_site_symmetry_3
_geom_torsion_site_symmetry_4
_geom_torsion_publ_flag
C5 O1 C2 N3 -0.48(16) . . . . ?
C5 O1 C2 C6 -179.58(12) . . . . ?
O1 C2 N3 C4 0.58(17) . . . . ?
C6 C2 N3 C4 179.59(14) . . . . ?
C2 N3 C4 C5 -0.44(17) . . . . ?
C2 N3 C4 C21 178.86(14) . . . . ?
N3 C4 C5 O1 0.17(17) . . . . ?
C21 C4 C5 O1 -179.06(15) . . . . ?
N3 C4 C5 P15 -176.04(12) . . . . ?
C21 C4 C5 P15 4.7(3) . . . . ?
C2 O1 C5 C4 0.16(15) . . . . ?
C2 O1 C5 P15 176.89(10) . . . . ?
N3 C2 C6 C7 177.6(2) . . . . ?
O1 C2 C6 C7 -3.4(3) . . . . ?
N3 C2 C6 C7' -3.7(5) . . . . ?
O1 C2 C6 C7' 175.3(5) . . . . ?
N3 C2 C6 S14 -3.8(2) . . . . ?
O1 C2 C6 S14 175.15(10) . . . . ?
N3 C2 C6 S14' 172.91(14) . . . . ?
O1 C2 C6 S14' -8.11(19) . . . . ?
C2 C6 C7 C8 -179.62(16) . . . . ?
S14 C6 C7 C8 1.8(3) . . . . ?
C2 C6 C7' C13 -179.0(3) . . . . ?
S14' C6 C7' C13 4.2(7) . . . . ?
C6 C7 C8 C9 179.25(19) . . . . ?
C6 C7 C8 C13 -2.3(3) . . . . ?
C13 C8 C9 C10 -0.5(2) . . . . ?
C7 C8 C9 C10 177.8(2) . . . . ?
S14' C8 C9 C10 -177.54(14) . . . . ?
C8 C9 C10 C11 0.0(2) . . . . ?
C9 C10 C11 C12 0.0(3) . . . . ?
C10 C11 C12 C13 0.6(2) . . . . ?
C11 C12 C13 C8 -1.1(2) . . . . ?
C11 C12 C13 C7' 179.7(5) . . . . ?
C11 C12 C13 S14 179.37(12) . . . . ?
C9 C8 C13 C12 1.0(2) . . . . ?
C7 C8 C13 C12 -177.69(17) . . . . ?
S14' C8 C13 C12 177.77(14) . . . . ?
C9 C8 C13 C7' -179.4(3) . . . . ?
S14' C8 C13 C7' -2.7(4) . . . . ?
C9 C8 C13 S14 -179.40(12) . . . . ?
C7 C8 C13 S14 1.86(19) . . . . ?
C6 C7' C13 C12 177.9(3) . . . . ?
C6 C7' C13 C8 -1.4(7) . . . . ?
C12 C13 S14 C6 178.65(14) . . . . ?
C8 C13 S14 C6 -0.89(13) . . . . ?
C7 C6 S14 C13 -0.51(17) . . . . ?
C2 C6 S14 C13 -179.35(12) . . . . ?
C9 C8 S14' C6 -178.87(13) . . . . ?
C13 C8 S14' C6 4.26(17) . . . . ?
C7' C6 S14' C8 -4.1(4) . . . . ?
C2 C6 S14' C8 178.56(13) . . . . ?
C4 C5 P15 O16 4.04(18) . . . . ?
O1 C5 P15 O16 -171.80(11) . . . . ?
C4 C5 P15 O19 -122.90(16) . . . . ?
O1 C5 P15 O19 61.27(13) . . . . ?
C4 C5 P15 O17 130.36(15) . . . . ?
O1 C5 P15 O17 -45.47(13) . . . . ?
O16 P15 O17 C18 47.62(13) . . . . ?
O19 P15 O17 C18 175.17(11) . . . . ?
C5 P15 O17 C18 -76.69(12) . . . . ?
O16 P15 O19 C20 57.58(16) . . . . ?
O17 P15 O19 C20 -68.22(15) . . . . ?
C5 P15 O19 C20 -179.39(14) . . . . ?
